data_7719535
loop_
_publ_author_name
'Mantoo, Imtiyaz Ahmad'
'Bashir, Masrat'
'Nengroo, Mushtaq Ahmad'
'Bhat, Shahnawaz Ali'
'Yousuf, Imtiyaz'

_publ_section_title
;
 An acetate bridged centrosymmetric trinuclear Zn(II) cluster: structural
 insights, biomolecular interactions, sensing and cytotoxic activity.
;
_journal_issue 41
_journal_name_full 'Dalton transactions (Cambridge, England : 2003)'
_journal_page_first 15637
_journal_page_last 15654
_journal_paper_doi 10.1039/d5dt02057c
_journal_volume 54
_journal_year 2025
_chemical_formula_moiety 'C17 H21 Cl N2 O6 Zn1.5'
_chemical_formula_sum 'C17 H21 Cl N2 O6 Zn1.5'
_chemical_formula_weight 482.912
_space_group_crystal_system monoclinic
_space_group_IT_number 14
_space_group_name_Hall '-P 2ybc'
_space_group_name_H-M_alt 'P 1 21/c 1'
_symmetry_Int_Tables_number 14
_atom_sites_solution_primary iterative
_audit_creation_date 2024-11-02
_audit_creation_method
;
Olex2 1.5
(compiled 2024.02.16 svn.r378c4104 for OlexSys, GUI svn.r6928)
;
_audit_update_record
;
2024-11-04 deposited with the CCDC.	2025-09-18 downloaded from the CCDC.
;
_cell_angle_alpha 90
_cell_angle_beta 104.947(4)
_cell_angle_gamma 90
_cell_formula_units_Z 4
_cell_length_a 11.4326(5)
_cell_length_b 9.5843(3)
_cell_length_c 19.4641(8)
_cell_measurement_reflns_used 15582
_cell_measurement_temperature 293
_cell_measurement_theta_max 26.4240
_cell_measurement_theta_min 2.1600
_cell_volume 2060.59(14)
_computing_cell_refinement
;
CrystalClear-SM Expert 2.0 r7 (Rigaku, 2011)
;
_computing_data_collection
;
CrystalClear-SM Expert 2.0 r7 (Rigaku, 2011)
;
_computing_data_reduction
;
CrystalClear-SM Expert 2.0 r7 (Rigaku, 2011)
;
_computing_molecular_graphics 'Olex2 1.5 (Dolomanov et al., 2009)'
_computing_publication_material 'Olex2 1.5 (Dolomanov et al., 2009)'
_computing_structure_refinement 'olex2.refine 1.5 (Bourhis et al., 2015)'
_computing_structure_solution 'olex2.solve 1.5 (Bourhis et al., 2015)'
_diffrn_ambient_temperature 293
_diffrn_detector CCD
_diffrn_detector_area_resol_mean 28.5714
_diffrn_detector_type 'Rigaku Saturn724+'
_diffrn_measured_fraction_theta_full 1.0000
_diffrn_measured_fraction_theta_max 0.9546
_diffrn_measurement_device 'AFC12 (Right): Kappa 3 circle'
_diffrn_measurement_device_type 'Rigaku Saturn724+ (2x2 bin mode)'
_diffrn_measurement_method 'profile data from \w-scans'
_diffrn_measurement_specimen_support 'Mitegen 50um'
_diffrn_radiation_collimation 0.3
_diffrn_radiation_monochromator Confocal
_diffrn_radiation_probe x-ray
_diffrn_radiation_type 'Mo K\a'
_diffrn_radiation_wavelength 0.71073
_diffrn_reflns_av_R_equivalents 0.0805
_diffrn_reflns_av_unetI/netI 0.0500
_diffrn_reflns_Laue_measured_fraction_full 1.0000
_diffrn_reflns_Laue_measured_fraction_max 0.9546
_diffrn_reflns_limit_h_max 14
_diffrn_reflns_limit_h_min -14
_diffrn_reflns_limit_k_max 12
_diffrn_reflns_limit_k_min -12
_diffrn_reflns_limit_l_max 24
_diffrn_reflns_limit_l_min -24
_diffrn_reflns_number 43126
_diffrn_reflns_point_group_measured_fraction_full 1.0000
_diffrn_reflns_point_group_measured_fraction_max 0.9546
_diffrn_reflns_theta_full 25.2417
_diffrn_reflns_theta_max 27.42
_diffrn_reflns_theta_min 1.84
_diffrn_source 'Rotating Anode'
_diffrn_source_current 24.0
_diffrn_source_power 1.2
_diffrn_source_target Mo
_diffrn_source_type 'Rotating Anode'
_diffrn_source_voltage 50.0
_exptl_absorpt_coefficient_mu 1.924
_exptl_crystal_colour yellow
_exptl_crystal_density_diffrn 1.557
_exptl_crystal_description needle
_exptl_crystal_F_000 991.247
_exptl_crystal_preparation Luminescent
_exptl_crystal_recrystallization_method 'Re-crystallisation from solvent: DMF'
_exptl_crystal_size_max 0.21
_exptl_crystal_size_mid 0.16
_exptl_crystal_size_min 0.11
_refine_diff_density_max 0.6026
_refine_diff_density_min -0.6433
_refine_diff_density_rms 0.1386
_refine_ls_d_res_high 0.7717
_refine_ls_d_res_low 11.0458
_refine_ls_goodness_of_fit_ref 1.0151
_refine_ls_hydrogen_treatment constr
_refine_ls_matrix_type full
_refine_ls_number_constraints 33
_refine_ls_number_parameters 252
_refine_ls_number_reflns 4480
_refine_ls_number_restraints 0
_refine_ls_restrained_S_all 1.0151
_refine_ls_R_factor_all 0.0705
_refine_ls_R_factor_gt 0.0438
_refine_ls_shift/su_max -0.0005
_refine_ls_shift/su_mean 0.0001
_refine_ls_structure_factor_coef Fsqd
_refine_ls_weighting_details 'w=1/[\s^2^(Fo^2^)+(0.0415P)^2^+1.6703P] where P=(Fo^2^+2Fc^2^)/3'
_refine_ls_weighting_scheme calc
_refine_ls_wR_factor_gt 0.0941
_refine_ls_wR_factor_ref 0.1034
_reflns_Friedel_coverage 0.0
_reflns_limit_h_max 13
_reflns_limit_h_min -14
_reflns_limit_k_max 12
_reflns_limit_k_min 0
_reflns_limit_l_max 24
_reflns_limit_l_min 0
_reflns_number_gt 3208
_reflns_number_total 4480
_reflns_threshold_expression I>=2u(I)
_cod_data_source_file d5dt02057c2.cif
_cod_data_source_block exp_39
_cod_depositor_comments 'Adding full bibliography for 7719535.cif.'
_cod_database_code 7719535
_olex2_refinement_description
;
1. Fixed Uiso
 At 1.2 times of:
  All C(H) groups, All C(H,H) groups
 At 1.5 times of:
  All C(H,H,H) groups
2.a Secondary CH2 refined with riding coordinates:
 C10(H10a,H10b), C8(H8a,H8b), C13(H13a,H13b), C9(H9a,H9b), C12(H12a,H12b)
2.b Aromatic/amide H refined with riding coordinates:
 C2(H2), C5(H5), C7(H7), C3(H3), C11(H11)
2.c Idealised Me refined as rotating group:
 C15(H15a,H15b,H15c), C17(H17a,H17b,H17c)
;
_olex2_submission_special_instructions 'No special instructions were received'

loop_
_space_group_symop_id
_space_group_symop_operation_xyz
1 x,y,z
2 -x,y+1/2,-z+1/2
3 -x,-y,-z
4 x,-y-1/2,z-1/2

loop_
_atom_site_label
_atom_site_type_symbol
_atom_site_fract_x
_atom_site_fract_y
_atom_site_fract_z
_atom_site_U_iso_or_equiv
_atom_site_adp_type
_atom_site_occupancy
_atom_site_site_symmetry_order
_atom_site_refinement_flags_posn
_atom_site_refinement_flags_adp
_atom_site_refinement_flags_occupancy
Zn2 Zn 0.5 0.5 0.5 0.03730(15) Uani 1.000000 2 S T P
Zn1 Zn 0.39794(3) 0.29990(4) 0.594739(19) 0.03934(13) Uani 1.000000 1 . . .
Cl1 Cl 1.03771(10) 0.36584(17) 0.80127(6) 0.0948(4) Uani 1.000000 1 . . .
O2 O 0.3371(2) 0.4780(2) 0.53655(11) 0.0401(5) Uani 1.000000 1 . . .
O1 O 0.5660(2) 0.3861(2) 0.59251(11) 0.0454(6) Uani 1.000000 1 . . .
O5 O 0.3946(2) 0.1706(2) 0.51387(12) 0.0466(6) Uani 1.000000 1 . . .
O4 O 0.4539(2) 0.3197(2) 0.44166(12) 0.0458(6) Uani 1.000000 1 . . .
O3 O 0.3265(3) 0.5200(3) 0.64445(14) 0.0739(9) Uani 1.000000 1 . . .
N1 N 0.4855(3) 0.2032(3) 0.68539(15) 0.0506(8) Uani 1.000000 1 . . .
N2 N 0.2324(3) 0.2039(3) 0.62249(16) 0.0519(8) Uani 1.000000 1 . . .
O6 O 0.0192(3) 0.1998(4) 0.50549(18) 0.0819(9) Uani 1.000000 1 . . .
C1 C 0.6704(3) 0.3818(3) 0.64006(16) 0.0378(7) Uani 1.000000 1 . . .
C14 C 0.3150(3) 0.5608(3) 0.58333(18) 0.0421(8) Uani 1.000000 1 . . .
C16 C 0.4179(3) 0.2032(3) 0.45617(18) 0.0420(8) Uani 1.000000 1 . . .
C6 C 0.6886(3) 0.2939(3) 0.70048(17) 0.0424(8) Uani 1.000000 1 . . .
C2 C 0.7684(3) 0.4637(4) 0.63303(18) 0.0467(8) Uani 1.000000 1 . . .
H2 H 0.7581(3) 0.5229(4) 0.59408(18) 0.0560(10) Uiso 1.000000 1 R . .
C5 C 0.8048(4) 0.2903(4) 0.74898(19) 0.0555(10) Uani 1.000000 1 . . .
H5 H 0.8183(4) 0.2312(4) 0.78813(19) 0.0666(12) Uiso 1.000000 1 R . .
C7 C 0.5971(4) 0.2111(4) 0.71843(19) 0.0546(10) Uani 1.000000 1 . . .
H7 H 0.6218(4) 0.1564(4) 0.75907(19) 0.0656(12) Uiso 1.000000 1 R . .
C3 C 0.8790(3) 0.4590(4) 0.6819(2) 0.0530(9) Uani 1.000000 1 . . .
H3 H 0.9420(3) 0.5153(4) 0.6760(2) 0.0637(11) Uiso 1.000000 1 R . .
C4 C 0.8966(3) 0.3710(4) 0.73954(19) 0.0550(10) Uani 1.000000 1 . . .
C10 C 0.1907(4) 0.0786(4) 0.5790(2) 0.0618(11) Uani 1.000000 1 . . .
H10a H 0.2601(4) 0.0221(4) 0.5768(2) 0.0742(13) Uiso 1.000000 1 R . .
H10b H 0.1394(4) 0.0233(4) 0.6012(2) 0.0742(13) Uiso 1.000000 1 R . .
C15 C 0.2741(4) 0.7053(4) 0.5605(3) 0.0693(12) Uani 1.000000 1 . . .
H15a H 0.282(3) 0.7213(11) 0.5132(6) 0.1039(18) Uiso 1.000000 1 GR . .
H15b H 0.1908(9) 0.7162(10) 0.5610(15) 0.1039(18) Uiso 1.000000 1 GR . .
H15c H 0.3229(18) 0.7713(4) 0.5925(9) 0.1039(18) Uiso 1.000000 1 GR . .
C17 C 0.3993(4) 0.0918(4) 0.4000(2) 0.0676(12) Uani 1.000000 1 . . .
H17a H 0.444(2) 0.0096(11) 0.4195(5) 0.1013(17) Uiso 1.000000 1 GR . .
H17b H 0.3147(5) 0.070(2) 0.3839(11) 0.1013(17) Uiso 1.000000 1 GR . .
H17c H 0.428(2) 0.1248(12) 0.3606(7) 0.1013(17) Uiso 1.000000 1 GR . .
C8 C 0.4064(4) 0.1091(5) 0.7132(2) 0.0781(14) Uani 1.000000 1 . . .
H8a H 0.4022(4) 0.0186(5) 0.6904(2) 0.0937(17) Uiso 1.000000 1 R . .
H8b H 0.4391(4) 0.0963(5) 0.7640(2) 0.0937(17) Uiso 1.000000 1 R . .
C13 C 0.1244(4) 0.2906(4) 0.6194(3) 0.0724(13) Uani 1.000000 1 . . .
H13a H 0.0710(4) 0.2421(4) 0.6428(3) 0.0868(15) Uiso 1.000000 1 R . .
H13b H 0.1490(4) 0.3775(4) 0.6446(3) 0.0868(15) Uiso 1.000000 1 R . .
C11 C 0.1218(4) 0.1174(5) 0.5056(2) 0.0732(12) Uani 1.000000 1 . . .
H11 H 0.1437(4) 0.0907(5) 0.4647(2) 0.0879(15) Uiso 1.000000 1 R . .
C9 C 0.2847(4) 0.1709(5) 0.6990(2) 0.0813(14) Uani 1.000000 1 . . .
H9a H 0.2887(4) 0.2558(5) 0.7266(2) 0.0975(17) Uiso 1.000000 1 R . .
H9b H 0.2313(4) 0.1064(5) 0.7145(2) 0.0975(17) Uiso 1.000000 1 R . .
C12 C 0.0586(4) 0.3212(5) 0.5450(3) 0.0827(15) Uani 1.000000 1 . . .
H12a H 0.1112(4) 0.3733(5) 0.5224(3) 0.0993(17) Uiso 1.000000 1 R . .
H12b H -0.0110(4) 0.3793(5) 0.5448(3) 0.0993(17) Uiso 1.000000 1 R . .

loop_
_atom_site_aniso_label
_atom_site_aniso_U_11
_atom_site_aniso_U_22
_atom_site_aniso_U_33
_atom_site_aniso_U_12
_atom_site_aniso_U_13
_atom_site_aniso_U_23
Zn2 0.0418(3) 0.0379(3) 0.0313(3) -0.0029(2) 0.0078(2) 0.0076(2)
Zn1 0.0448(2) 0.0350(2) 0.0371(2) -0.00381(16) 0.00848(17) 0.00827(16)
Cl1 0.0482(7) 0.1519(12) 0.0682(8) 0.0116(7) -0.0143(5) 0.0018(8)
O2 0.0425(13) 0.0382(12) 0.0403(13) -0.0009(10) 0.0117(10) -0.0037(10)
O1 0.0390(13) 0.0532(15) 0.0370(12) -0.0068(11) -0.0027(10) 0.0168(11)
O5 0.0563(16) 0.0385(13) 0.0474(14) -0.0060(11) 0.0179(12) -0.0014(10)
O4 0.0553(15) 0.0414(14) 0.0416(13) -0.0048(11) 0.0140(11) -0.0014(10)
O3 0.117(3) 0.0671(18) 0.0391(15) -0.0283(17) 0.0222(16) -0.0110(13)
N1 0.053(2) 0.0547(18) 0.0431(17) -0.0056(15) 0.0107(15) 0.0180(14)
N2 0.0523(19) 0.0499(18) 0.0554(19) -0.0107(14) 0.0176(15) 0.0058(14)
O6 0.0463(18) 0.091(2) 0.102(3) -0.0095(16) 0.0073(16) 0.0013(19)
C1 0.0413(19) 0.0394(18) 0.0303(16) 0.0047(14) 0.0050(14) 0.0025(14)
C14 0.040(2) 0.0400(19) 0.044(2) -0.0080(15) 0.0080(16) -0.0079(15)
C16 0.0386(19) 0.0378(19) 0.046(2) 0.0018(15) 0.0049(16) -0.0054(15)
C6 0.045(2) 0.0464(19) 0.0333(17) 0.0059(16) 0.0049(15) 0.0039(15)
C2 0.043(2) 0.056(2) 0.0398(19) -0.0034(16) 0.0070(16) 0.0031(16)
C5 0.054(2) 0.068(3) 0.0369(19) 0.019(2) -0.0011(17) 0.0074(18)
C7 0.064(3) 0.060(2) 0.0370(19) 0.0066(19) 0.0073(18) 0.0205(17)
C3 0.037(2) 0.066(2) 0.054(2) -0.0027(17) 0.0081(17) -0.0111(19)
C4 0.038(2) 0.080(3) 0.041(2) 0.0122(19) -0.0013(16) -0.0063(19)
C10 0.056(2) 0.041(2) 0.096(3) -0.0141(18) 0.031(2) -0.004(2)
C15 0.059(3) 0.046(2) 0.104(4) 0.0085(19) 0.022(2) -0.004(2)
C17 0.090(3) 0.052(2) 0.058(2) 0.002(2) 0.014(2) -0.015(2)
C8 0.078(3) 0.091(3) 0.064(3) -0.013(3) 0.018(2) 0.041(3)
C13 0.059(3) 0.066(3) 0.105(4) -0.007(2) 0.043(3) -0.015(3)
C11 0.053(3) 0.097(3) 0.072(3) -0.011(2) 0.019(2) -0.021(3)
C9 0.084(4) 0.103(4) 0.063(3) -0.021(3) 0.031(3) 0.020(3)
C12 0.055(3) 0.066(3) 0.128(5) 0.007(2) 0.024(3) 0.014(3)

loop_
_atom_type_symbol
_atom_type_scat_dispersion_real
_atom_type_scat_dispersion_imag
_atom_type_scat_Cromer_Mann_a1
_atom_type_scat_Cromer_Mann_a2
_atom_type_scat_Cromer_Mann_a3
_atom_type_scat_Cromer_Mann_a4
_atom_type_scat_Cromer_Mann_b1
_atom_type_scat_Cromer_Mann_b2
_atom_type_scat_Cromer_Mann_b3
_atom_type_scat_Cromer_Mann_b4
_atom_type_scat_Cromer_Mann_c
_atom_type_scat_source
_atom_type_scat_dispersion_source
C 0.00313 0.00162 2.31000 1.02000 1.58860 0.86500 20.84390 10.20750 0.56870 51.65120 0.21560 'International Tables Volume C Table 6.1.1.4 (pp. 500-502)' 'Brennan, Cowan, Rev. Sci. Instrum., 1992, 63, 850'
Cl 0.14908 0.15974 11.46040 7.19640 6.25560 1.64550 0.01040 1.16620 18.51940 47.77840 -9.55740 'International Tables Volume C Table 6.1.1.4 (pp. 500-502)' 'Brennan, Cowan, Rev. Sci. Instrum., 1992, 63, 850'
H 0.00000 0.00000 0.49300 0.32291 0.14019 0.04081 10.51090 26.12570 3.14236 57.79970 0.00304 'International Tables Volume C Table 6.1.1.4 (pp. 500-502)' 'Brennan, Cowan, Rev. Sci. Instrum., 1992, 63, 850'
N 0.00612 0.00332 12.21260 3.13220 2.01250 1.16630 0.00570 9.89330 28.99750 0.58260 -11.52900 'International Tables Volume C Table 6.1.1.4 (pp. 500-502)' 'Brennan, Cowan, Rev. Sci. Instrum., 1992, 63, 850'
O 0.01085 0.00610 3.04850 2.28680 1.54630 0.86700 13.27710 5.70110 0.32390 32.90890 0.25080 'International Tables Volume C Table 6.1.1.4 (pp. 500-502)' 'Brennan, Cowan, Rev. Sci. Instrum., 1992, 63, 850'
Zn 0.29151 1.43825 14.07430 7.03180 5.16520 2.41000 3.26550 0.23330 10.31630 58.70970 1.30410 'International Tables Volume C Table 6.1.1.4 (pp. 500-502)' 'Brennan, Cowan, Rev. Sci. Instrum., 1992, 63, 850'

loop_
_geom_angle_atom_site_label_1
_geom_angle_atom_site_label_2
_geom_angle_atom_site_label_3
_geom_angle
_geom_angle_site_symmetry_1
_geom_angle_site_symmetry_3
_geom_angle_publ_flag
Zn1 Zn2 Zn1 180.0 . 3_666 ?
O2 Zn2 Zn1 138.13(6) 3_666 . ?
O2 Zn2 Zn1 138.13(6) . 3_666 ?
O2 Zn2 Zn1 41.87(6) 3_666 3_666 ?
O2 Zn2 Zn1 41.87(6) . . ?
O2 Zn2 O2 180.0 . 3_666 ?
O1 Zn2 Zn1 137.39(6) . 3_666 ?
O1 Zn2 Zn1 42.61(6) . . ?
O1 Zn2 Zn1 137.39(6) 3_666 . ?
O1 Zn2 Zn1 42.61(6) 3_666 3_666 ?
O1 Zn2 O2 100.68(8) 3_666 . ?
O1 Zn2 O2 79.32(8) . . ?
O1 Zn2 O2 100.68(8) . 3_666 ?
O1 Zn2 O2 79.32(8) 3_666 3_666 ?
O1 Zn2 O1 180.0 . 3_666 ?
O4 Zn2 Zn1 74.11(6) 3_666 3_666 ?
O4 Zn2 Zn1 105.89(6) 3_666 . ?
O4 Zn2 Zn1 105.89(6) . 3_666 ?
O4 Zn2 Zn1 74.11(6) . . ?
O4 Zn2 O2 91.13(8) . 3_666 ?
O4 Zn2 O2 91.13(8) 3_666 . ?
O4 Zn2 O2 88.87(8) . . ?
O4 Zn2 O2 88.87(8) 3_666 3_666 ?
O4 Zn2 O1 88.80(9) . 3_666 ?
O4 Zn2 O1 91.20(9) . . ?
O4 Zn2 O1 91.20(9) 3_666 3_666 ?
O4 Zn2 O1 88.80(9) 3_666 . ?
O4 Zn2 O4 180.0 3_666 . ?
O2 Zn1 Zn2 44.44(6) . 3_666 ?
O1 Zn1 Zn2 41.93(5) . 3_666 ?
O1 Zn1 O2 81.04(8) . . ?
O5 Zn1 Zn2 81.26(6) . 3_666 ?
O5 Zn1 O2 98.36(9) . . ?
O5 Zn1 O1 93.39(9) . . ?
O3 Zn1 Zn2 85.42(6) . 3_666 ?
O3 Zn1 O2 55.09(8) . . ?
O3 Zn1 O1 93.85(9) . . ?
O3 Zn1 O5 150.79(10) . . ?
N1 Zn1 Zn2 128.97(9) . 3_666 ?
N1 Zn1 O2 151.67(10) . . ?
N1 Zn1 O1 87.04(10) . . ?
N1 Zn1 O5 107.98(11) . . ?
N1 Zn1 O3 100.63(11) . . ?
N2 Zn1 Zn2 148.44(8) . 3_666 ?
N2 Zn1 O2 106.22(10) . . ?
N2 Zn1 O1 167.91(10) . . ?
N2 Zn1 O5 95.04(10) . . ?
N2 Zn1 O3 82.95(10) . . ?
N2 Zn1 N1 82.13(11) . . ?
Zn1 O2 Zn2 93.68(8) . 3_666 ?
C14 O2 Zn2 121.1(2) . 3_666 ?
C14 O2 Zn1 102.8(2) . . ?
Zn1 O1 Zn2 95.46(9) . 3_666 ?
C1 O1 Zn2 133.73(19) . 3_666 ?
C1 O1 Zn1 130.16(19) . . ?
C16 O5 Zn1 125.7(2) . . ?
C16 O4 Zn2 132.7(2) . 3_666 ?
C14 O3 Zn1 81.9(2) . . ?
C7 N1 Zn1 128.4(2) . . ?
C8 N1 Zn1 112.9(2) . . ?
C8 N1 C7 118.7(3) . . ?
C10 N2 Zn1 110.9(2) . . ?
C13 N2 Zn1 119.8(2) . . ?
C13 N2 C10 106.9(3) . . ?
C9 N2 Zn1 100.3(2) . . ?
C9 N2 C10 112.8(3) . . ?
C9 N2 C13 106.0(3) . . ?
C12 O6 C11 108.3(3) . . ?
C6 C1 O1 121.1(3) . . ?
C2 C1 O1 121.3(3) . . ?
C2 C1 C6 117.6(3) . . ?
O3 C14 O2 120.0(3) . . ?
C15 C14 O2 117.9(3) . . ?
C15 C14 O3 122.1(3) . . ?
O4 C16 O5 125.6(3) . . ?
C17 C16 O5 116.8(3) . . ?
C17 C16 O4 117.6(3) . . ?
C5 C6 C1 118.6(3) . . ?
C7 C6 C1 125.0(3) . . ?
C7 C6 C5 116.3(3) . . ?
H2 C2 C1 118.99(19) . . ?
C3 C2 C1 122.0(3) . . ?
C3 C2 H2 119.0(2) . . ?
H5 C5 C6 119.3(2) . . ?
C4 C5 C6 121.4(3) . . ?
C4 C5 H5 119.3(2) . . ?
C6 C7 N1 127.7(3) . . ?
H7 C7 N1 116.15(19) . . ?
H7 C7 C6 116.15(19) . . ?
H3 C3 C2 120.0(2) . . ?
C4 C3 C2 119.9(4) . . ?
C4 C3 H3 120.0(2) . . ?
C5 C4 Cl1 120.1(3) . . ?
C3 C4 Cl1 119.5(3) . . ?
C3 C4 C5 120.4(3) . . ?
H10a C10 N2 109.4(2) . . ?
H10b C10 N2 109.42(19) . . ?
H10b C10 H10a 108.0 . . ?
C11 C10 N2 111.1(3) . . ?
C11 C10 H10a 109.4(2) . . ?
C11 C10 H10b 109.4(2) . . ?
H15a C15 C14 109.5 . . ?
H15b C15 C14 109.5 . . ?
H15b C15 H15a 109.5 . . ?
H15c C15 C14 109.5 . . ?
H15c C15 H15a 109.5 . . ?
H15c C15 H15b 109.5 . . ?
H17a C17 C16 109.5 . . ?
H17b C17 C16 109.5 . . ?
H17b C17 H17a 109.5 . . ?
H17c C17 C16 109.5 . . ?
H17c C17 H17a 109.5 . . ?
H17c C17 H17b 109.5 . . ?
H8a C8 N1 109.9(2) . . ?
H8b C8 N1 109.9(2) . . ?
H8b C8 H8a 108.3 . . ?
C9 C8 N1 108.9(3) . . ?
C9 C8 H8a 109.9(3) . . ?
C9 C8 H8b 109.9(2) . . ?
H13a C13 N2 109.4(2) . . ?
H13b C13 N2 109.4(2) . . ?
H13b C13 H13a 108.0 . . ?
C12 C13 N2 111.1(4) . . ?
C12 C13 H13a 109.4(2) . . ?
C12 C13 H13b 109.4(2) . . ?
C10 C11 O6 111.9(3) . . ?
H11 C11 O6 124.0(2) . . ?
H11 C11 C10 124.0(2) . . ?
C8 C9 N2 113.0(4) . . ?
H9a C9 N2 109.0(2) . . ?
H9a C9 C8 109.0(3) . . ?
H9b C9 N2 109.0(2) . . ?
H9b C9 C8 109.0(2) . . ?
H9b C9 H9a 107.8 . . ?
C13 C12 O6 112.5(4) . . ?
H12a C12 O6 109.1(3) . . ?
H12a C12 C13 109.1(2) . . ?
H12b C12 O6 109.1(2) . . ?
H12b C12 C13 109.1(2) . . ?
H12b C12 H12a 107.8 . . ?

loop_
_geom_bond_atom_site_label_1
_geom_bond_atom_site_label_2
_geom_bond_distance
_geom_bond_site_symmetry_2
_geom_bond_publ_flag
Zn2 Zn1 3.0903(4) . ?
Zn2 Zn1 3.0903(4) 3_666 ?
Zn2 O2 2.168(2) . ?
Zn2 O2 2.168(2) 3_666 ?
Zn2 O1 2.074(2) . ?
Zn2 O1 2.074(2) 3_666 ?
Zn2 O4 2.060(2) 3_666 ?
Zn2 O4 2.060(2) . ?
Zn1 O2 2.067(2) . ?
Zn1 O1 2.102(2) . ?
Zn1 O5 1.996(2) . ?
Zn1 O3 2.542(3) . ?
Zn1 N1 2.016(3) . ?
Zn1 N2 2.291(3) . ?
Cl1 C4 1.746(4) . ?
O2 C14 1.281(4) . ?
O1 C1 1.309(4) . ?
O5 C16 1.258(4) . ?
O4 C16 1.248(4) . ?
O3 C14 1.227(4) . ?
N1 C7 1.274(4) . ?
N1 C8 1.475(5) . ?
N2 C10 1.476(4) . ?
N2 C13 1.476(5) . ?
N2 C9 1.488(5) . ?
O6 C11 1.413(5) . ?
O6 C12 1.403(5) . ?
C1 C6 1.417(4) . ?
C1 C2 1.403(4) . ?
C14 C15 1.492(5) . ?
C16 C17 1.504(5) . ?
C6 C5 1.418(5) . ?
C6 C7 1.427(5) . ?
C2 H2 0.9300 . ?
C2 C3 1.372(5) . ?
C5 H5 0.9300 . ?
C5 C4 1.354(5) . ?
C7 H7 0.9300 . ?
C3 H3 0.9300 . ?
C3 C4 1.377(5) . ?
C10 H10a 0.9700 . ?
C10 H10b 0.9700 . ?
C10 C11 1.490(6) . ?
C15 H15a 0.9600 . ?
C15 H15b 0.9600 . ?
C15 H15c 0.9600 . ?
C17 H17a 0.9600 . ?
C17 H17b 0.9600 . ?
C17 H17c 0.9600 . ?
C8 H8a 0.9700 . ?
C8 H8b 0.9700 . ?
C8 C9 1.472(6) . ?
C13 H13a 0.9700 . ?
C13 H13b 0.9700 . ?
C13 C12 1.480(7) . ?
C11 H11 0.9300 . ?
C9 H9a 0.9700 . ?
C9 H9b 0.9700 . ?
C12 H12a 0.9700 . ?
C12 H12b 0.9700 . ?

loop_
_geom_torsion_atom_site_label_1
_geom_torsion_atom_site_label_2
_geom_torsion_atom_site_label_3
_geom_torsion_atom_site_label_4
_geom_torsion
_geom_torsion_site_symmetry_1
_geom_torsion_site_symmetry_2
_geom_torsion_site_symmetry_3
_geom_torsion_site_symmetry_4
_geom_torsion_publ_flag
Zn2 O2 C14 O3 -106.0(3) 3_666 . . . ?
Zn2 O2 C14 O3 -106.0(3) . . . . ?
Zn2 O2 C14 C15 74.7(3) 3_666 . . . ?
Zn2 O2 C14 C15 74.7(3) . . . . ?
Zn2 O1 C1 C6 178.1(3) 3_666 . . . ?
Zn2 O1 C1 C6 178.1(3) . . . . ?
Zn2 O1 C1 C2 -2.0(3) . . . . ?
Zn2 O1 C1 C2 -2.0(3) 3_666 . . . ?
Zn2 O4 C16 O5 3.9(3) . . . . ?
Zn2 O4 C16 O5 3.9(3) 3_666 . . . ?
Zn2 O4 C16 C17 -176.7(3) 3_666 . . . ?
Zn2 O4 C16 C17 -176.7(3) . . . . ?
Zn1 O2 C14 O3 -3.6(2) . . . . ?
Zn1 O2 C14 C15 177.1(2) . . . . ?
Zn1 O1 C1 C6 9.7(3) . . . . ?
Zn1 O1 C1 C2 -170.4(3) . . . . ?
Zn1 O5 C16 O4 4.6(3) . . . . ?
Zn1 O5 C16 C17 -174.8(3) . . . . ?
Zn1 O3 C14 O2 2.9(2) . . . . ?
Zn1 O3 C14 C15 -177.8(2) . . . . ?
Zn1 N1 C7 C6 1.7(4) . . . . ?
Zn1 N1 C8 C9 -35.6(3) . . . . ?
Zn1 N2 C10 C11 -77.4(3) . . . . ?
Zn1 N2 C13 C12 72.2(3) . . . . ?
Zn1 N2 C9 C8 -43.0(3) . . . . ?
Cl1 C4 C5 C6 178.9(3) . . . . ?
Cl1 C4 C3 C2 179.9(3) . . . . ?
O1 C1 C6 C5 178.0(3) . . . . ?
O1 C1 C6 C7 -4.5(4) . . . . ?
O1 C1 C2 C3 -179.1(3) . . . . ?
N1 C7 C6 C1 -1.4(5) . . . . ?
N1 C7 C6 C5 176.1(4) . . . . ?
N1 C8 C9 N2 55.1(4) . . . . ?
N2 C10 C11 O6 -59.2(3) . . . . ?
N2 C13 C12 O6 59.6(3) . . . . ?
C1 C6 C5 C4 1.7(4) . . . . ?
C1 C2 C3 C4 0.6(4) . . . . ?
C6 C5 C4 C3 -0.2(4) . . . . ?
C2 C3 C4 C5 -0.9(4) . . . . ?
